data_7228793
loop_
_publ_author_name
'Avasthi, Ilesha'
'Khanna, Shruti'
'Tripathi, Santosh K.'
'Verma, Sandeep'

_publ_section_title
;
 N9 substituent mediated structural tuning of copper--purine complexes:
 chelate effect and thin film studies
;
_journal_name_full CrystEngComm
_journal_paper_doi 10.1039/C7CE01017F
_journal_year 2017
_chemical_formula_sum 'C17 H21 Cl5 Cu2 N8 O2'
_chemical_formula_weight 673.75
_chemical_name_systematic
;
 ?
;
_space_group_IT_number 14
_symmetry_cell_setting monoclinic
_symmetry_space_group_name_Hall '-P 2ybc'
_symmetry_space_group_name_H-M 'P 1 21/c 1'
_atom_sites_solution_hydrogens geom
_atom_sites_solution_primary direct
_atom_sites_solution_secondary difmap
_audit_creation_method SHELXL-97
_audit_update_record
;
2016-10-04 deposited with the CCDC.
2017-07-10 downloaded from the CCDC.
;
_cell_angle_alpha 90.00
_cell_angle_beta 109.4300(10)
_cell_angle_gamma 90.00
_cell_formula_units_Z 4
_cell_length_a 12.7021(5)
_cell_length_b 14.1024(7)
_cell_length_c 15.5620(8)
_cell_measurement_reflns_used 6516
_cell_measurement_temperature 100(2)
_cell_measurement_theta_max 28.3
_cell_measurement_theta_min 2.2
_cell_volume 2628.9(2)
_computing_structure_refinement 'SHELXL-97 (Sheldrick, 1997)'
_diffrn_ambient_temperature 100(2)
_diffrn_measured_fraction_theta_full 0.999
_diffrn_measured_fraction_theta_max 0.996
_diffrn_measurement_device_type 'Bruker D8 Advance diffractometer'
_diffrn_measurement_method \q/2\q
_diffrn_radiation_monochromator graphite
_diffrn_radiation_source 'fine-focus sealed tube'
_diffrn_radiation_type MoK\a
_diffrn_radiation_wavelength 0.71073
_diffrn_reflns_av_R_equivalents 0.0215
_diffrn_reflns_av_sigmaI/netI 0.0193
_diffrn_reflns_limit_h_max 16
_diffrn_reflns_limit_h_min -11
_diffrn_reflns_limit_k_max 18
_diffrn_reflns_limit_k_min -18
_diffrn_reflns_limit_l_max 19
_diffrn_reflns_limit_l_min -20
_diffrn_reflns_number 22297
_diffrn_reflns_theta_full 25.00
_diffrn_reflns_theta_max 28.32
_diffrn_reflns_theta_min 2.23
_exptl_absorpt_coefficient_mu 2.158
_exptl_absorpt_correction_T_max 0.6974
_exptl_absorpt_correction_T_min 0.6482
_exptl_absorpt_correction_type psi-scan
_exptl_absorpt_process_details '(North et al., 1968)'
_exptl_crystal_colour blue-green
_exptl_crystal_density_diffrn 1.702
_exptl_crystal_density_method 'not measured'
_exptl_crystal_description cube
_exptl_crystal_F_000 1352
_exptl_crystal_size_max 0.22
_exptl_crystal_size_mid 0.20
_exptl_crystal_size_min 0.18
_refine_diff_density_max 0.461
_refine_diff_density_min -0.555
_refine_diff_density_rms 0.068
_refine_ls_extinction_method none
_refine_ls_goodness_of_fit_ref 1.048
_refine_ls_hydrogen_treatment mixed
_refine_ls_matrix_type full
_refine_ls_number_parameters 326
_refine_ls_number_reflns 6516
_refine_ls_number_restraints 0
_refine_ls_restrained_S_all 1.048
_refine_ls_R_factor_all 0.0228
_refine_ls_R_factor_gt 0.0203
_refine_ls_shift/su_max 0.004
_refine_ls_shift/su_mean 0.000
_refine_ls_structure_factor_coef Fsqd
_refine_ls_weighting_details 'calc w=1/[\s^2^(Fo^2^)+(0.0229P)^2^+1.6372P] where P=(Fo^2^+2Fc^2^)/3'
_refine_ls_weighting_scheme calc
_refine_ls_wR_factor_gt 0.0500
_refine_ls_wR_factor_ref 0.0514
_reflns_number_gt 6058
_reflns_number_total 6516
_reflns_threshold_expression >2sigma(I)
_cod_data_source_file c7ce01017f2.cif
_cod_data_source_block elisha3_0m
_cod_database_code 7228793

loop_
_symmetry_equiv_pos_as_xyz
'x, y, z'
'-x, y+1/2, -z+1/2'
'-x, -y, -z'
'x, -y-1/2, z-1/2'

loop_
_atom_site_label
_atom_site_type_symbol
_atom_site_fract_x
_atom_site_fract_y
_atom_site_fract_z
_atom_site_U_iso_or_equiv
_atom_site_adp_type
_atom_site_occupancy
_atom_site_symmetry_multiplicity
_atom_site_calc_flag
_atom_site_refinement_flags
Cu1 Cu 0.780993(14) 0.768725(12) 0.995438(11) 0.01158(4) Uani 1 1 d .
Cu2 Cu 0.952306(13) 1.117635(11) 1.041053(10) 0.01057(4) Uani 1 1 d .
Cl1 Cl 0.89854(3) 0.66560(3) 0.96306(2) 0.01983(7) Uani 1 1 d .
Cl2 Cl 0.90665(3) 0.92800(2) 1.01319(2) 0.01089(6) Uani 1 1 d .
Cl3 Cl 0.68141(3) 0.57193(2) 1.05304(2) 0.01750(7) Uani 1 1 d .
Cl4 Cl 0.84430(3) 1.17971(2) 0.90792(2) 0.01427(7) Uani 1 1 d .
Cl5 Cl 0.63546(3) 0.84446(2) 1.02111(2) 0.01651(7) Uani 1 1 d .
O1S O 0.71788(12) 0.65033(10) 0.74203(9) 0.0273(3) Uani 1 1 d .
O2S O 0.71303(10) 0.78822(9) 0.86381(7) 0.0207(2) Uani 1 1 d .
N12A N 0.82889(10) 1.14451(8) 1.09311(8) 0.0124(2) Uani 1 1 d .
N1S N 0.06402(13) 0.99927(11) 0.71131(11) 0.0301(3) Uani 1 1 d .
N3S N 0.48597(13) 0.33996(12) 0.77597(10) 0.0329(3) Uani 1 1 d .
C11A C 0.82470(11) 1.22604(10) 1.13758(9) 0.0126(2) Uani 1 1 d .
C10A C 1.07692(11) 0.79143(10) 1.34425(9) 0.0130(2) Uani 1 1 d .
H2A H 1.0560 0.7968 1.3986 0.016 Uiso 1 1 calc R
H2B H 1.0970 0.8541 1.3291 0.016 Uiso 1 1 calc R
N9A N 0.98192(9) 0.75506(8) 1.26868(7) 0.0111(2) Uani 1 1 d .
C4A C 0.92463(11) 0.67244(9) 1.26555(9) 0.0101(2) Uani 1 1 d .
N3A N 0.93675(10) 0.60733(8) 1.33056(8) 0.0112(2) Uani 1 1 d .
C2A C 0.86825(11) 0.53271(10) 1.30301(9) 0.0134(3) Uani 1 1 d .
H3 H 0.8742 0.4853 1.3459 0.016 Uiso 1 1 calc R
N1A N 0.79236(10) 0.51913(8) 1.22058(8) 0.0144(2) Uani 1 1 d .
C6A C 0.78077(11) 0.58616(10) 1.15810(9) 0.0125(2) Uani 1 1 d .
C5A C 0.84738(11) 0.66641(9) 1.17751(9) 0.0111(2) Uani 1 1 d .
N7A N 0.85813(10) 0.74518(8) 1.12817(8) 0.0114(2) Uani 1 1 d .
C8A C 0.93936(11) 0.79522(10) 1.18458(9) 0.0119(2) Uani 1 1 d .
H1 H 0.9651 0.8521 1.1687 0.014 Uiso 1 1 calc R
C16A C 0.73469(12) 1.24851(11) 1.16504(10) 0.0180(3) Uani 1 1 d .
H8 H 0.7337 1.3050 1.1955 0.022 Uiso 1 1 calc R
C15A C 0.64598(13) 1.18547(12) 1.14643(10) 0.0221(3) Uani 1 1 d .
H5 H 0.5842 1.1995 1.1635 0.027 Uiso 1 1 calc R
C14A C 0.65092(12) 1.10156(11) 1.10212(11) 0.0202(3) Uani 1 1 d .
H6 H 0.5929 1.0579 1.0898 0.024 Uiso 1 1 calc R
C13A C 0.74327(12) 1.08313(10) 1.07627(10) 0.0165(3) Uani 1 1 d .
H7 H 0.7462 1.0266 1.0464 0.020 Uiso 1 1 calc R
C2S C 0.17043(17) 0.93280(13) 0.60833(15) 0.0359(4) Uani 1 1 d .
H10 H 0.2479 0.9493 0.6344 0.054 Uiso 1 1 calc R
H11 H 0.1404 0.9600 0.5486 0.054 Uiso 1 1 calc R
H9 H 0.1630 0.8651 0.6041 0.054 Uiso 1 1 calc R
C1S C 0.10968(14) 0.96923(11) 0.66586(12) 0.0245(3) Uani 1 1 d .
C6S C 0.58261(15) 0.32272(14) 0.94989(11) 0.0285(4) Uani 1 1 d .
H12 H 0.6532 0.2917 0.9614 0.043 Uiso 1 1 calc R
H13 H 0.5364 0.2854 0.9748 0.043 Uiso 1 1 calc R
H14 H 0.5943 0.3842 0.9780 0.043 Uiso 1 1 calc R
C5S C 0.52794(13) 0.33312(12) 0.85235(11) 0.0224(3) Uani 1 1 d .
N2S N 0.50722(17) 0.58823(16) 0.86230(13) 0.0508(5) Uani 1 1 d .
C3S C 0.47676(15) 0.57930(14) 0.78529(13) 0.0325(4) Uani 1 1 d .
C4S C 0.43719(16) 0.56724(14) 0.68647(12) 0.0323(4) Uani 1 1 d .
H16 H 0.4320 0.5009 0.6720 0.048 Uiso 1 1 calc R
H17 H 0.4886 0.5969 0.6615 0.048 Uiso 1 1 calc R
H18 H 0.3650 0.5960 0.6609 0.048 Uiso 1 1 calc R
H1S H 0.700(2) 0.6534(18) 0.6922(19) 0.046(7) Uiso 1 1 d .
H2S H 0.773(3) 0.616(2) 0.760(2) 0.064(9) Uiso 1 1 d .
H3S H 0.6507(19) 0.8067(15) 0.8463(14) 0.025(5) Uiso 1 1 d .
H4S H 0.7169(19) 0.7439(17) 0.8316(16) 0.036(6) Uiso 1 1 d .

loop_
_atom_site_aniso_label
_atom_site_aniso_U_11
_atom_site_aniso_U_22
_atom_site_aniso_U_33
_atom_site_aniso_U_23
_atom_site_aniso_U_13
_atom_site_aniso_U_12
Cu1 0.01276(8) 0.01336(8) 0.00774(8) 0.00068(6) 0.00223(6) -0.00048(6)
Cu2 0.01026(8) 0.01318(8) 0.00791(8) -0.00134(6) 0.00253(6) 0.00050(6)
Cl1 0.02303(17) 0.01945(17) 0.01931(16) -0.00276(13) 0.01010(14) 0.00251(13)
Cl2 0.01305(14) 0.00965(13) 0.01112(13) 0.00012(10) 0.00555(11) -0.00081(11)
Cl3 0.01846(16) 0.01882(16) 0.01098(14) -0.00003(12) -0.00077(12) -0.00598(12)
Cl4 0.01674(15) 0.01254(14) 0.01168(14) 0.00111(11) 0.00225(12) 0.00252(11)
Cl5 0.01217(14) 0.01887(16) 0.01737(16) 0.00036(12) 0.00340(12) 0.00067(12)
O1S 0.0290(7) 0.0340(7) 0.0175(6) 0.0005(5) 0.0060(5) 0.0013(5)
O2S 0.0205(6) 0.0273(6) 0.0112(5) -0.0006(4) 0.0011(4) 0.0008(5)
N12A 0.0115(5) 0.0142(5) 0.0114(5) -0.0003(4) 0.0036(4) 0.0011(4)
N1S 0.0362(8) 0.0271(7) 0.0310(8) 0.0055(6) 0.0165(7) -0.0014(6)
N3S 0.0268(7) 0.0470(10) 0.0220(7) -0.0024(6) 0.0043(6) -0.0013(7)
C11A 0.0125(6) 0.0154(6) 0.0083(6) 0.0012(5) 0.0016(5) 0.0017(5)
C10A 0.0134(6) 0.0130(6) 0.0098(6) -0.0016(5) 0.0000(5) -0.0018(5)
N9A 0.0125(5) 0.0105(5) 0.0092(5) 0.0007(4) 0.0022(4) -0.0014(4)
C4A 0.0107(6) 0.0104(6) 0.0100(6) -0.0003(4) 0.0044(5) 0.0009(5)
N3A 0.0129(5) 0.0111(5) 0.0100(5) 0.0012(4) 0.0044(4) 0.0008(4)
C2A 0.0150(6) 0.0123(6) 0.0125(6) 0.0017(5) 0.0040(5) -0.0005(5)
N1A 0.0163(5) 0.0127(5) 0.0136(5) 0.0005(4) 0.0041(5) -0.0024(4)
C6A 0.0122(6) 0.0140(6) 0.0103(6) -0.0009(5) 0.0022(5) -0.0004(5)
C5A 0.0124(6) 0.0119(6) 0.0091(6) 0.0009(5) 0.0038(5) 0.0017(5)
N7A 0.0128(5) 0.0119(5) 0.0096(5) 0.0016(4) 0.0038(4) 0.0001(4)
C8A 0.0133(6) 0.0124(6) 0.0099(6) 0.0023(5) 0.0036(5) 0.0010(5)
C16A 0.0155(6) 0.0236(7) 0.0139(6) -0.0026(5) 0.0037(5) 0.0051(6)
C15A 0.0142(7) 0.0340(9) 0.0193(7) -0.0014(6) 0.0073(6) 0.0032(6)
C14A 0.0126(6) 0.0242(7) 0.0235(7) 0.0021(6) 0.0058(6) -0.0016(6)
C13A 0.0133(6) 0.0161(7) 0.0185(7) -0.0007(5) 0.0033(5) -0.0007(5)
C2S 0.0415(11) 0.0207(8) 0.0519(12) -0.0057(8) 0.0239(10) 0.0011(7)
C1S 0.0269(8) 0.0157(7) 0.0300(8) 0.0034(6) 0.0081(7) -0.0037(6)
C6S 0.0278(8) 0.0358(9) 0.0189(8) 0.0010(7) 0.0038(7) -0.0054(7)
C5S 0.0195(7) 0.0243(8) 0.0231(8) -0.0025(6) 0.0064(6) -0.0026(6)
N2S 0.0436(10) 0.0701(14) 0.0322(9) -0.0084(9) 0.0039(8) -0.0110(10)
C3S 0.0236(8) 0.0389(10) 0.0319(10) -0.0014(8) 0.0049(7) -0.0002(7)
C4S 0.0283(9) 0.0376(10) 0.0276(9) 0.0009(7) 0.0048(7) 0.0050(8)

loop_
_atom_type_symbol
_atom_type_description
_atom_type_scat_dispersion_real
_atom_type_scat_dispersion_imag
_atom_type_scat_source
C C 0.0033 0.0016 'International Tables Vol C Tables 4.2.6.8 and 6.1.1.4'
H H 0.0000 0.0000 'International Tables Vol C Tables 4.2.6.8 and 6.1.1.4'
N N 0.0061 0.0033 'International Tables Vol C Tables 4.2.6.8 and 6.1.1.4'
O O 0.0106 0.0060 'International Tables Vol C Tables 4.2.6.8 and 6.1.1.4'
Cl Cl 0.1484 0.1585 'International Tables Vol C Tables 4.2.6.8 and 6.1.1.4'
Cu Cu 0.3201 1.2651 'International Tables Vol C Tables 4.2.6.8 and 6.1.1.4'

loop_
_geom_angle_atom_site_label_1
_geom_angle_atom_site_label_2
_geom_angle_atom_site_label_3
_geom_angle
_geom_angle_site_symmetry_1
_geom_angle_site_symmetry_3
O2S Cu1 N7A 176.53(5) . .
O2S Cu1 Cl1 87.20(4) . .
N7A Cu1 Cl1 89.45(3) . .
O2S Cu1 Cl5 90.94(4) . .
N7A Cu1 Cl5 92.52(3) . .
Cl1 Cu1 Cl5 167.073(15) . .
O2S Cu1 Cl2 91.72(4) . .
N7A Cu1 Cl2 87.87(3) . .
Cl1 Cu1 Cl2 98.367(13) . .
Cl5 Cu1 Cl2 94.474(13) . .
N12A Cu2 N3A 89.77(5) . 2_757
N12A Cu2 Cl4 88.82(3) . .
N3A Cu2 Cl4 161.04(3) 2_757 .
N12A Cu2 Cl2 174.41(3) . 3_777
N3A Cu2 Cl2 88.33(3) 2_757 3_777
Cl4 Cu2 Cl2 94.671(13) . 3_777
N12A Cu2 Cl2 95.43(3) . .
N3A Cu2 Cl2 97.29(3) 2_757 .
Cl4 Cu2 Cl2 101.662(12) . .
Cl2 Cu2 Cl2 79.597(12) 3_777 .
Cu2 Cl2 Cu1 103.490(12) 3_777 .
Cu2 Cl2 Cu2 100.403(12) 3_777 .
Cu1 Cl2 Cu2 155.441(13) . .
H1S O1S H2S 109(3) . .
Cu1 O2S H3S 116.7(15) . .
Cu1 O2S H4S 116.2(16) . .
H3S O2S H4S 108(2) . .
C13A N12A C11A 118.67(12) . .
C13A N12A Cu2 118.99(10) . .
C11A N12A Cu2 122.09(9) . .
N12A C11A C16A 122.00(13) . .
N12A C11A C10A 116.52(12) . 2_757
C16A C11A C10A 121.48(13) . 2_757
N9A C10A C11A 110.28(11) . 2_747
N9A C10A H2A 109.6 . .
C11A C10A H2A 109.6 2_747 .
N9A C10A H2B 109.6 . .
C11A C10A H2B 109.6 2_747 .
H2A C10A H2B 108.1 . .
C8A N9A C4A 106.50(11) . .
C8A N9A C10A 125.58(11) . .
C4A N9A C10A 127.76(11) . .
N3A C4A N9A 129.28(12) . .
N3A C4A C5A 124.52(12) . .
N9A C4A C5A 106.19(11) . .
C4A N3A C2A 113.44(11) . .
C4A N3A Cu2 124.25(9) . 2_747
C2A N3A Cu2 122.31(9) . 2_747
N1A C2A N3A 127.06(12) . .
N1A C2A H3 116.5 . .
N3A C2A H3 116.5 . .
C6A N1A C2A 117.98(12) . .
N1A C6A C5A 120.72(12) . .
N1A C6A Cl3 118.84(10) . .
C5A C6A Cl3 120.45(10) . .
N7A C5A C6A 134.54(12) . .
N7A C5A C4A 109.19(11) . .
C6A C5A C4A 116.26(12) . .
C8A N7A C5A 105.12(11) . .
C8A N7A Cu1 127.36(9) . .
C5A N7A Cu1 127.06(9) . .
N7A C8A N9A 112.99(12) . .
N7A C8A H1 123.5 . .
N9A C8A H1 123.5 . .
C11A C16A C15A 119.05(14) . .
C11A C16A H8 120.5 . .
C15A C16A H8 120.5 . .
C14A C15A C16A 118.96(14) . .
C14A C15A H5 120.5 . .
C16A C15A H5 120.5 . .
C15A C14A C13A 119.28(14) . .
C15A C14A H6 120.4 . .
C13A C14A H6 120.4 . .
N12A C13A C14A 122.02(14) . .
N12A C13A H7 119.0 . .
C14A C13A H7 119.0 . .
C1S C2S H10 109.5 . .
C1S C2S H11 109.5 . .
H10 C2S H11 109.5 . .
C1S C2S H9 109.5 . .
H10 C2S H9 109.5 . .
H11 C2S H9 109.5 . .
N1S C1S C2S 178.44(19) . .
C5S C6S H12 109.5 . .
C5S C6S H13 109.5 . .
H12 C6S H13 109.5 . .
C5S C6S H14 109.5 . .
H12 C6S H14 109.5 . .
H13 C6S H14 109.5 . .
N3S C5S C6S 178.9(2) . .
N2S C3S C4S 179.6(3) . .
C3S C4S H16 109.5 . .
C3S C4S H17 109.5 . .
H16 C4S H17 109.5 . .
C3S C4S H18 109.5 . .
H16 C4S H18 109.5 . .
H17 C4S H18 109.5 . .

loop_
_geom_bond_atom_site_label_1
_geom_bond_atom_site_label_2
_geom_bond_distance
_geom_bond_site_symmetry_2
Cu1 O2S 1.9597(11) .
Cu1 N7A 1.9976(11) .
Cu1 Cl1 2.2581(4) .
Cu1 Cl5 2.2822(4) .
Cu1 Cl2 2.7158(4) .
Cu2 N12A 2.0255(12) .
Cu2 N3A 2.0312(11) 2_757
Cu2 Cl4 2.2472(4) .
Cu2 Cl2 2.3114(3) 3_777
Cu2 Cl2 2.7402(4) .
Cl2 Cu2 2.3114(4) 3_777
Cl3 C6A 1.7127(13) .
O1S H1S 0.73(3) .
O1S H2S 0.82(3) .
O2S H3S 0.79(2) .
O2S H4S 0.81(2) .
N12A C13A 1.3458(18) .
N12A C11A 1.3521(17) .
N1S C1S 1.135(2) .
N3S C5S 1.133(2) .
C11A C16A 1.384(2) .
C11A C10A 1.5023(19) 2_757
C10A N9A 1.4691(17) .
C10A C11A 1.5023(19) 2_747
C10A H2A 0.9700 .
C10A H2B 0.9700 .
N9A C8A 1.3620(17) .
N9A C4A 1.3659(17) .
C4A N3A 1.3368(16) .
C4A C5A 1.3973(18) .
N3A C2A 1.3416(18) .
N3A Cu2 2.0312(11) 2_747
C2A N1A 1.3374(18) .
C2A H3 0.9300 .
N1A C6A 1.3287(18) .
C6A C5A 1.3849(19) .
C5A N7A 1.3827(17) .
N7A C8A 1.3155(18) .
C8A H1 0.9300 .
C16A C15A 1.388(2) .
C16A H8 0.9300 .
C15A C14A 1.381(2) .
C15A H5 0.9300 .
C14A C13A 1.385(2) .
C14A H6 0.9300 .
C13A H7 0.9300 .
C2S C1S 1.456(3) .
C2S H10 0.9600 .
C2S H11 0.9600 .
C2S H9 0.9600 .
C6S C5S 1.451(2) .
C6S H12 0.9600 .
C6S H13 0.9600 .
C6S H14 0.9600 .
N2S C3S 1.137(3) .
C3S C4S 1.460(3) .
C4S H16 0.9600 .
C4S H17 0.9600 .
C4S H18 0.9600 .

loop_
_geom_hbond_atom_site_label_D
_geom_hbond_atom_site_label_H
_geom_hbond_atom_site_label_A
_geom_hbond_distance_DH
_geom_hbond_distance_HA
_geom_hbond_distance_DA
_geom_hbond_angle_DHA
C13A H7 Cl2 0.93 2.66 3.3781(15) 135.0
C13A H7 Cl5 0.93 2.89 3.6275(15) 137.0

loop_
_geom_torsion_atom_site_label_1
_geom_torsion_atom_site_label_2
_geom_torsion_atom_site_label_3
_geom_torsion_atom_site_label_4
_geom_torsion
_geom_torsion_site_symmetry_1
_geom_torsion_site_symmetry_4
O2S Cu1 Cl2 Cu2 -76.67(4) . 3_777
N7A Cu1 Cl2 Cu2 99.89(3) . 3_777
Cl1 Cu1 Cl2 Cu2 10.757(15) . 3_777
Cl5 Cu1 Cl2 Cu2 -167.746(13) . 3_777
O2S Cu1 Cl2 Cu2 89.69(5) . .
N7A Cu1 Cl2 Cu2 -93.76(5) . .
Cl1 Cu1 Cl2 Cu2 177.11(3) . .
Cl5 Cu1 Cl2 Cu2 -1.39(3) . .
N12A Cu2 Cl2 Cu2 -177.41(3) . 3_777
N3A Cu2 Cl2 Cu2 -86.94(3) 2_757 3_777
Cl4 Cu2 Cl2 Cu2 92.674(14) . 3_777
Cl2 Cu2 Cl2 Cu2 0.0 3_777 3_777
N12A Cu2 Cl2 Cu1 16.08(5) . .
N3A Cu2 Cl2 Cu1 106.55(4) 2_757 .
Cl4 Cu2 Cl2 Cu1 -73.84(3) . .
Cl2 Cu2 Cl2 Cu1 -166.51(4) 3_777 .
N3A Cu2 N12A C13A -117.11(11) 2_757 .
Cl4 Cu2 N12A C13A 81.79(10) . .
Cl2 Cu2 N12A C13A -47.0(4) 3_777 .
Cl2 Cu2 N12A C13A -19.81(10) . .
N3A Cu2 N12A C11A 68.68(11) 2_757 .
Cl4 Cu2 N12A C11A -92.41(10) . .
Cl2 Cu2 N12A C11A 138.8(3) 3_777 .
Cl2 Cu2 N12A C11A 165.99(10) . .
C13A N12A C11A C16A -0.8(2) . .
Cu2 N12A C11A C16A 173.37(10) . .
C13A N12A C11A C10A 179.20(12) . 2_757
Cu2 N12A C11A C10A -6.58(16) . 2_757
C11A C10A N9A C8A -111.04(14) 2_747 .
C11A C10A N9A C4A 63.65(17) 2_747 .
C8A N9A C4A N3A 178.97(13) . .
C10A N9A C4A N3A 3.5(2) . .
C8A N9A C4A C5A -0.38(14) . .
C10A N9A C4A C5A -175.87(12) . .
N9A C4A N3A C2A -177.96(13) . .
C5A C4A N3A C2A 1.28(19) . .
N9A C4A N3A Cu2 1.7(2) . 2_747
C5A C4A N3A Cu2 -179.04(10) . 2_747
C4A N3A C2A N1A -0.5(2) . .
Cu2 N3A C2A N1A 179.80(11) 2_747 .
N3A C2A N1A C6A -0.9(2) . .
C2A N1A C6A C5A 1.5(2) . .
C2A N1A C6A Cl3 -178.17(10) . .
N1A C6A C5A N7A 177.69(14) . .
Cl3 C6A C5A N7A -2.6(2) . .
N1A C6A C5A C4A -0.82(19) . .
Cl3 C6A C5A C4A 178.87(10) . .
N3A C4A C5A N7A -179.55(12) . .
N9A C4A C5A N7A -0.16(15) . .
N3A C4A C5A C6A -0.7(2) . .
N9A C4A C5A C6A 178.72(11) . .
C6A C5A N7A C8A -177.94(15) . .
C4A C5A N7A C8A 0.65(15) . .
C6A C5A N7A Cu1 -5.3(2) . .
C4A C5A N7A Cu1 173.30(9) . .
O2S Cu1 N7A C8A 79.8(8) . .
Cl1 Cu1 N7A C8A 95.06(11) . .
Cl5 Cu1 N7A C8A -97.72(11) . .
Cl2 Cu1 N7A C8A -3.33(11) . .
O2S Cu1 N7A C5A -91.2(8) . .
Cl1 Cu1 N7A C5A -76.00(11) . .
Cl5 Cu1 N7A C5A 91.22(11) . .
Cl2 Cu1 N7A C5A -174.40(11) . .
C5A N7A C8A N9A -0.92(15) . .
Cu1 N7A C8A N9A -173.54(9) . .
C4A N9A C8A N7A 0.84(15) . .
C10A N9A C8A N7A 176.46(12) . .
N12A C11A C16A C15A 0.0(2) . .
C10A C11A C16A C15A 179.97(13) 2_757 .
C11A C16A C15A C14A 0.9(2) . .
C16A C15A C14A C13A -0.9(2) . .
C11A N12A C13A C14A 0.8(2) . .
Cu2 N12A C13A C14A -173.62(11) . .
C15A C14A C13A N12A 0.1(2) . .
